data_9006858
loop_
_publ_author_name
'Haines, J.'
'Leger, J. M.'
'Chateau, C.'
'Pereira, A. S.'

_publ_section_title
;
 Structural evolution of rutile-type and CaCl2-type germanium dioxide
 at high pressure
 Sample: CaCl2-type, post-argutite, P = 28 GPa
;
_journal_name_full 'Physics and Chemistry of Minerals'
_journal_page_first 575
_journal_page_last 582
_journal_paper_doi 10.1007/s002690000092
_journal_volume 27
_journal_year 2000
_chemical_formula_structural GeO2
_chemical_formula_sum 'Ge O2'
_space_group_IT_number 58
_symmetry_space_group_name_Hall '-P 2 2n'
_symmetry_space_group_name_H-M 'P n n m'
_cell_angle_alpha 90
_cell_angle_beta 90
_cell_angle_gamma 90
_cell_length_a 4.2841
_cell_length_b 4.2098
_cell_length_c 2.8089
_cell_formula_units_Z 2
_cell_volume 50.659
_database_code_amcsd 0008440
_diffrn_ambient_pressure 2.8e+07
_exptl_crystal_density_diffrn 6.858
_cod_database_code 9006858
_amcsd_formula_title GeO2

loop_
_space_group_symop_operation_xyz
x,y,z
1/2+x,1/2-y,1/2+z
1/2-x,1/2+y,1/2-z
1/2-x,1/2+y,1/2+z
1/2+x,1/2-y,1/2-z
x,y,-z
-x,-y,z
-x,-y,-z

loop_
_atom_site_label
_atom_site_fract_x
_atom_site_fract_y
_atom_site_fract_z
Ge 0.00000 0.00000 0.00000
O 0.33500 0.26400 0.00000

loop_
_cod_related_entry_id
_cod_related_entry_database
_cod_related_entry_code
1 ChemSpider 10605912
2 AMCSD 0008440
